data_4339221
loop_
_publ_author_name
'Yang, Jin'
'Ma, Jian-Fang'
'Liu, Ying-Ying'
'Ma, Ji-Cheng'
'Batten, Stuart R.'

_publ_section_title
;
 Organic-acid effect on the structures of a series of lead(II) complexes.
;
_journal_issue 16
_journal_name_full 'Inorganic chemistry'
_journal_page_first 6542
_journal_page_last 6555
_journal_paper_doi 10.1021/ic700613c
_journal_volume 46
_journal_year 2007
_chemical_formula_moiety 'C24 H18 N4 O4 Pb'
_chemical_formula_sum 'C24 H18 N4 O4 Pb'
_chemical_formula_weight 633.61
_chemical_name_systematic
;
 ?
;
_space_group_IT_number 2
_symmetry_cell_setting triclinic
_symmetry_space_group_name_Hall '-P 1'
_symmetry_space_group_name_H-M 'P -1'
_atom_sites_solution_hydrogens geom
_atom_sites_solution_primary direct
_atom_sites_solution_secondary difmap
_audit_creation_method SHELXL-97
_cell_angle_alpha 81.219(5)
_cell_angle_beta 81.435(5)
_cell_angle_gamma 74.993(5)
_cell_formula_units_Z 2
_cell_length_a 8.770(5)
_cell_length_b 9.733(5)
_cell_length_c 12.857(5)
_cell_measurement_reflns_used 9028
_cell_measurement_temperature 293(2)
_cell_measurement_theta_max 27.48
_cell_measurement_theta_min 3.06
_cell_volume 1040.7(9)
_computing_cell_refinement 'PROCESS-AUTO '
_computing_data_collection 'PROCESS-AUTO (Rigaku, 1998)'
_computing_data_reduction 'PROCESS-AUTO '
_computing_molecular_graphics 'SHELXTL-PLUS (Sheldrick, 1990)'
_computing_publication_material SHELXL-97
_computing_structure_refinement 'SHELXL-97 (Sheldrick, 1997)'
_computing_structure_solution 'SHELXS-97 (Sheldrick, 1997)'
_diffrn_ambient_temperature 293(2)
_diffrn_detector_area_resol_mean 10.0
_diffrn_measured_fraction_theta_full 0.996
_diffrn_measured_fraction_theta_max 0.986
_diffrn_measurement_device_type 'Rigaku R-AXIS RAPID'
_diffrn_measurement_method '\w scan'
_diffrn_radiation_monochromator graphite
_diffrn_radiation_source 'rotorating anode'
_diffrn_radiation_type MoK\a
_diffrn_radiation_wavelength 0.71073
_diffrn_reflns_av_R_equivalents 0.0265
_diffrn_reflns_av_sigmaI/netI 0.0354
_diffrn_reflns_limit_h_max 11
_diffrn_reflns_limit_h_min -9
_diffrn_reflns_limit_k_max 12
_diffrn_reflns_limit_k_min -12
_diffrn_reflns_limit_l_max 16
_diffrn_reflns_limit_l_min -16
_diffrn_reflns_number 10207
_diffrn_reflns_theta_full 25.00
_diffrn_reflns_theta_max 27.48
_diffrn_reflns_theta_min 3.06
_diffrn_standards_decay_% none
_diffrn_standards_interval_count none
_diffrn_standards_number none
_exptl_absorpt_coefficient_mu 8.148
_exptl_absorpt_correction_type multi-scan
_exptl_absorpt_process_details 'ABSCOR (Higashi, 1995)'
_exptl_crystal_colour yellow
_exptl_crystal_density_diffrn 2.022
_exptl_crystal_density_method 'not measured'
_exptl_crystal_description block
_exptl_crystal_F_000 608
_exptl_crystal_size_max 0.33
_exptl_crystal_size_mid 0.31
_exptl_crystal_size_min 0.28
_refine_diff_density_max 0.911
_refine_diff_density_min -0.666
_refine_diff_density_rms 0.115
_refine_ls_extinction_method none
_refine_ls_goodness_of_fit_ref 1.064
_refine_ls_hydrogen_treatment constr
_refine_ls_matrix_type full
_refine_ls_number_parameters 298
_refine_ls_number_reflns 4713
_refine_ls_number_restraints 0
_refine_ls_restrained_S_all 1.064
_refine_ls_R_factor_all 0.0317
_refine_ls_R_factor_gt 0.0254
_refine_ls_shift/su_max 0.002
_refine_ls_shift/su_mean 0.000
_refine_ls_structure_factor_coef Fsqd
_refine_ls_weighting_details 'calc w=1/[\s^2^(Fo^2^)+(0.0124P)^2^+1.1251P] where P=(Fo^2^+2Fc^2^)/3'
_refine_ls_weighting_scheme calc
_refine_ls_wR_factor_gt 0.0454
_refine_ls_wR_factor_ref 0.0469
_reflns_number_gt 4189
_reflns_number_total 4713
_reflns_threshold_expression >2sigma(I)
_cod_data_source_file ic700613c-file003.cif
_cod_data_source_block compound1
_cod_depositor_comments
;
The following automatic conversions were performed:

'_symmetry_cell_setting' value 'Triclinic' changed to 'triclinic'
according to
/usr/data/users/saulius/automatic-downloads/retrospective/ACS/lib/dictionaries/cif_core.dic
dictionary named 'cif_core.dic' version 2.4.2 from 2011-04-26.

Automatic conversion script
Id: cif_fix_values 2281 2013-09-26 08:29:07Z andrius 
;
_cod_original_sg_symbol_Hall '-p 1'
_cod_database_code 4339221

loop_
_symmetry_equiv_pos_as_xyz
'x, y, z'
'-x, -y, -z'

loop_
_atom_site_label
_atom_site_type_symbol
_atom_site_fract_x
_atom_site_fract_y
_atom_site_fract_z
_atom_site_U_iso_or_equiv
_atom_site_adp_type
_atom_site_occupancy
_atom_site_symmetry_multiplicity
_atom_site_calc_flag
_atom_site_refinement_flags
C1 C 0.2787(5) 0.3187(4) 0.8382(3) 0.0449(10) Uani 1 1 d .
H1 H 0.2676 0.3435 0.9065 0.054 Uiso 1 1 calc R
C2 C 0.1654(5) 0.2566(5) 0.8116(3) 0.0507(11) Uani 1 1 d .
H2 H 0.0796 0.2426 0.8604 0.061 Uiso 1 1 calc R
C3 C 0.1835(5) 0.2164(5) 0.7117(3) 0.0466(10) Uani 1 1 d .
H3 H 0.1098 0.1745 0.6921 0.056 Uiso 1 1 calc R
C4 C 0.3128(4) 0.2387(4) 0.6403(3) 0.0323(8) Uani 1 1 d .
C5 C 0.4187(4) 0.3063(4) 0.6725(3) 0.0311(8) Uani 1 1 d .
C6 C 0.5536(4) 0.3353(4) 0.5992(3) 0.0304(7) Uani 1 1 d .
C7 C 0.5789(4) 0.2943(4) 0.4973(3) 0.0319(8) Uani 1 1 d .
C8 C 0.7140(5) 0.3169(4) 0.4318(3) 0.0408(9) Uani 1 1 d .
H8 H 0.7345 0.2895 0.3639 0.049 Uiso 1 1 calc R
C9 C 0.8164(5) 0.3790(5) 0.4670(3) 0.0459(10) Uani 1 1 d .
H9 H 0.9075 0.3939 0.4243 0.055 Uiso 1 1 calc R
C10 C 0.7803(5) 0.4194(4) 0.5689(3) 0.0425(10) Uani 1 1 d .
H10 H 0.8496 0.4623 0.5929 0.051 Uiso 1 1 calc R
C11 C 0.3386(4) 0.1943(4) 0.5336(3) 0.0324(8) Uani 1 1 d .
C12 C 0.4693(4) 0.2244(4) 0.4629(3) 0.0307(8) Uani 1 1 d .
C13 C 0.3991(4) 0.1195(4) 0.3365(3) 0.0348(8) Uani 1 1 d .
C14 C 0.2722(4) 0.0843(4) 0.4084(3) 0.0350(8) Uani 1 1 d .
C15 C 0.1780(5) 0.0026(4) 0.3763(3) 0.0436(10) Uani 1 1 d .
H15 H 0.0949 -0.0224 0.4228 0.052 Uiso 1 1 calc R
C16 C 0.2100(5) -0.0384(4) 0.2777(3) 0.0443(10) Uani 1 1 d .
H16 H 0.1499 -0.0938 0.2576 0.053 Uiso 1 1 calc R
C17 C 0.3310(5) 0.0008(5) 0.2060(3) 0.0487(11) Uani 1 1 d .
H17 H 0.3491 -0.0273 0.1384 0.058 Uiso 1 1 calc R
C18 C 0.4239(5) 0.0798(4) 0.2330(3) 0.0449(10) Uani 1 1 d .
H18 H 0.5027 0.1073 0.1836 0.054 Uiso 1 1 calc R
C19 C 0.7067(4) 0.2613(4) 0.9586(3) 0.0314(8) Uani 1 1 d .
C20 C 0.7944(5) 0.1311(4) 1.0242(3) 0.0368(8) Uani 1 1 d .
H20A H 0.8882 0.0830 0.9816 0.044 Uiso 1 1 calc R
H20B H 0.7267 0.0648 1.0464 0.044 Uiso 1 1 calc R
C21 C 0.8709(4) 0.6085(4) 0.8206(3) 0.0347(8) Uani 1 1 d .
C22 C 1.0100(4) 0.6760(4) 0.8086(3) 0.0340(8) Uani 1 1 d .
H22A H 0.9960 0.7536 0.7511 0.041 Uiso 1 1 calc R
H22B H 1.1055 0.6050 0.7877 0.041 Uiso 1 1 calc R
C23 C 1.0363(5) 0.7345(4) 0.9052(3) 0.0380(9) Uani 1 1 d .
H23A H 1.0742 0.6554 0.9581 0.046 Uiso 1 1 calc R
H23B H 0.9360 0.7914 0.9353 0.046 Uiso 1 1 calc R
C24 C 1.1564(5) 0.8268(4) 0.8779(3) 0.0374(8) Uani 1 1 d .
H24A H 1.1110 0.9131 0.8333 0.045 Uiso 1 1 calc R
H24B H 1.2503 0.7747 0.8376 0.045 Uiso 1 1 calc R
N1 N 0.4015(4) 0.3443(3) 0.7712(2) 0.0347(7) Uani 1 1 d .
N2 N 0.6528(4) 0.4003(3) 0.6340(2) 0.0340(7) Uani 1 1 d .
N3 N 0.4968(4) 0.1912(3) 0.3644(2) 0.0375(7) Uani 1 1 d .
N4 N 0.2418(4) 0.1241(3) 0.5076(2) 0.0374(7) Uani 1 1 d .
O1 O 0.7936(3) 0.5882(3) 0.9089(2) 0.0440(7) Uani 1 1 d .
O2 O 0.8355(3) 0.5754(3) 0.7374(2) 0.0461(7) Uani 1 1 d .
O3 O 0.7644(3) 0.2881(3) 0.8638(2) 0.0373(6) Uani 1 1 d .
O4 O 0.5834(3) 0.3389(3) 0.9988(2) 0.0483(7) Uani 1 1 d .
Pb1 Pb 0.589455(17) 0.511405(15) 0.822664(11) 0.03211(5) Uani 1 1 d .

loop_
_atom_site_aniso_label
_atom_site_aniso_U_11
_atom_site_aniso_U_22
_atom_site_aniso_U_33
_atom_site_aniso_U_23
_atom_site_aniso_U_13
_atom_site_aniso_U_12
C1 0.054(3) 0.056(3) 0.028(2) -0.0123(19) 0.0025(18) -0.019(2)
C2 0.049(3) 0.071(3) 0.037(2) -0.011(2) 0.0086(19) -0.029(2)
C3 0.047(2) 0.061(3) 0.040(2) -0.007(2) -0.0009(19) -0.030(2)
C4 0.040(2) 0.0324(18) 0.0270(18) -0.0029(15) -0.0038(15) -0.0131(16)
C5 0.0339(19) 0.0326(18) 0.0272(18) -0.0047(15) -0.0059(15) -0.0068(15)
C6 0.0311(18) 0.0357(18) 0.0276(18) -0.0064(16) -0.0048(15) -0.0114(15)
C7 0.037(2) 0.0369(19) 0.0263(18) -0.0045(16) -0.0062(15) -0.0139(16)
C8 0.046(2) 0.057(2) 0.0255(19) -0.0152(18) 0.0023(16) -0.0201(19)
C9 0.039(2) 0.072(3) 0.035(2) -0.016(2) 0.0046(17) -0.027(2)
C10 0.038(2) 0.061(3) 0.039(2) -0.017(2) -0.0021(17) -0.0246(19)
C11 0.0368(19) 0.0337(18) 0.0289(19) -0.0024(16) -0.0080(15) -0.0105(15)
C12 0.0351(19) 0.0345(18) 0.0262(18) -0.0047(15) -0.0060(15) -0.0130(15)
C13 0.040(2) 0.0347(19) 0.034(2) -0.0095(17) -0.0093(16) -0.0098(16)
C14 0.040(2) 0.0347(19) 0.033(2) -0.0019(16) -0.0127(16) -0.0120(16)
C15 0.048(2) 0.045(2) 0.046(2) -0.006(2) -0.0110(19) -0.0207(19)
C16 0.052(2) 0.042(2) 0.048(2) -0.014(2) -0.018(2) -0.0165(19)
C17 0.059(3) 0.055(3) 0.039(2) -0.021(2) -0.012(2) -0.013(2)
C18 0.050(2) 0.058(3) 0.034(2) -0.015(2) -0.0049(18) -0.021(2)
C19 0.0298(18) 0.0353(18) 0.035(2) -0.0121(17) -0.0090(15) -0.0104(15)
C20 0.040(2) 0.0369(19) 0.038(2) -0.0083(17) -0.0083(17) -0.0129(17)
C21 0.037(2) 0.0363(19) 0.034(2) -0.0090(17) -0.0043(16) -0.0109(16)
C22 0.036(2) 0.041(2) 0.0280(19) -0.0071(16) -0.0017(15) -0.0133(16)
C23 0.037(2) 0.045(2) 0.038(2) -0.0054(18) -0.0057(17) -0.0173(17)
C24 0.041(2) 0.041(2) 0.035(2) -0.0012(17) -0.0104(17) -0.0164(17)
N1 0.0383(17) 0.0423(17) 0.0271(16) -0.0076(14) -0.0026(13) -0.0147(14)
N2 0.0374(17) 0.0409(17) 0.0278(16) -0.0078(14) -0.0044(13) -0.0145(14)
N3 0.0437(18) 0.0450(18) 0.0303(17) -0.0100(15) -0.0051(14) -0.0186(15)
N4 0.0445(19) 0.0397(17) 0.0341(17) -0.0054(15) -0.0071(14) -0.0191(15)
O1 0.0446(16) 0.0618(18) 0.0342(15) -0.0099(14) -0.0036(12) -0.0263(14)
O2 0.0530(17) 0.0623(18) 0.0343(15) -0.0178(14) -0.0055(13) -0.0267(14)
O3 0.0386(14) 0.0420(14) 0.0310(14) -0.0088(12) -0.0010(11) -0.0085(12)
O4 0.0393(16) 0.0551(17) 0.0421(16) -0.0108(14) 0.0005(13) 0.0037(13)
Pb1 0.03283(8) 0.03688(8) 0.02933(7) -0.00747(6) -0.00589(5) -0.00987(5)

loop_
_atom_type_symbol
_atom_type_description
_atom_type_scat_dispersion_real
_atom_type_scat_dispersion_imag
_atom_type_scat_source
C C 0.0033 0.0016 'International Tables Vol C Tables 4.2.6.8 and 6.1.1.4'
H H 0.0000 0.0000 'International Tables Vol C Tables 4.2.6.8 and 6.1.1.4'
N N 0.0061 0.0033 'International Tables Vol C Tables 4.2.6.8 and 6.1.1.4'
O O 0.0106 0.0060 'International Tables Vol C Tables 4.2.6.8 and 6.1.1.4'
Pb Pb -3.3944 10.1111 'International Tables Vol C Tables 4.2.6.8 and 6.1.1.4'

loop_
_geom_angle_atom_site_label_1
_geom_angle_atom_site_label_2
_geom_angle_atom_site_label_3
_geom_angle
_geom_angle_site_symmetry_1
_geom_angle_site_symmetry_3
N1 C1 C2 123.4(4) . .
N1 C1 H1 118.3 . .
C2 C1 H1 118.3 . .
C3 C2 C1 118.5(4) . .
C3 C2 H2 120.8 . .
C1 C2 H2 120.8 . .
C2 C3 C4 119.6(4) . .
C2 C3 H3 120.2 . .
C4 C3 H3 120.2 . .
C3 C4 C5 118.2(3) . .
C3 C4 C11 121.3(3) . .
C5 C4 C11 120.5(3) . .
N1 C5 C4 122.0(3) . .
N1 C5 C6 117.8(3) . .
C4 C5 C6 120.1(3) . .
N2 C6 C7 122.1(3) . .
N2 C6 C5 118.0(3) . .
C7 C6 C5 119.9(3) . .
C8 C7 C6 118.1(3) . .
C8 C7 C12 121.5(3) . .
C6 C7 C12 120.4(3) . .
C9 C8 C7 120.2(3) . .
C9 C8 H8 119.9 . .
C7 C8 H8 119.9 . .
C8 C9 C10 117.9(4) . .
C8 C9 H9 121.1 . .
C10 C9 H9 121.1 . .
N2 C10 C9 123.9(3) . .
N2 C10 H10 118.0 . .
C9 C10 H10 118.0 . .
N4 C11 C12 122.1(3) . .
N4 C11 C4 119.0(3) . .
C12 C11 C4 118.8(3) . .
N3 C12 C11 122.0(3) . .
N3 C12 C7 117.8(3) . .
C11 C12 C7 120.3(3) . .
N3 C13 C18 119.1(4) . .
N3 C13 C14 121.5(3) . .
C18 C13 C14 119.4(3) . .
N4 C14 C13 121.2(3) . .
N4 C14 C15 119.8(4) . .
C13 C14 C15 119.0(3) . .
C16 C15 C14 119.6(4) . .
C16 C15 H15 120.2 . .
C14 C15 H15 120.2 . .
C15 C16 C17 121.2(4) . .
C15 C16 H16 119.4 . .
C17 C16 H16 119.4 . .
C18 C17 C16 121.3(4) . .
C18 C17 H17 119.3 . .
C16 C17 H17 119.3 . .
C17 C18 C13 119.4(4) . .
C17 C18 H18 120.3 . .
C13 C18 H18 120.3 . .
O4 C19 O3 122.3(4) . .
O4 C19 C20 119.8(3) . .
O3 C19 C20 117.9(3) . .
O4 C19 Pb1 67.2(2) . .
O3 C19 Pb1 55.39(19) . .
C20 C19 Pb1 171.1(3) . .
C19 C20 C24 110.8(3) . 2_767
C19 C20 H20A 109.5 . .
C24 C20 H20A 109.5 2_767 .
C19 C20 H20B 109.5 . .
C24 C20 H20B 109.5 2_767 .
H20A C20 H20B 108.1 . .
O1 C21 O2 122.0(4) . .
O1 C21 C22 121.0(3) . .
O2 C21 C22 117.0(3) . .
O1 C21 Pb1 63.4(2) . .
O2 C21 Pb1 58.9(2) . .
C22 C21 Pb1 172.2(3) . .
C21 C22 C23 116.4(3) . .
C21 C22 H22A 108.2 . .
C23 C22 H22A 108.2 . .
C21 C22 H22B 108.2 . .
C23 C22 H22B 108.2 . .
H22A C22 H22B 107.3 . .
C22 C23 C24 111.6(3) . .
C22 C23 H23A 109.3 . .
C24 C23 H23A 109.3 . .
C22 C23 H23B 109.3 . .
C24 C23 H23B 109.3 . .
H23A C23 H23B 108.0 . .
C23 C24 C20 113.2(3) . 2_767
C23 C24 H24A 108.9 . .
C20 C24 H24A 108.9 2_767 .
C23 C24 H24B 108.9 . .
C20 C24 H24B 108.9 2_767 .
H24A C24 H24B 107.8 . .
C1 N1 C5 118.2(3) . .
C10 N2 C6 117.7(3) . .
C10 N2 Pb1 119.0(2) . .
C6 N2 Pb1 123.1(2) . .
C12 N3 C13 116.5(3) . .
C11 N4 C14 116.5(3) . .
C21 O1 Pb1 90.7(2) . .
C21 O2 Pb1 94.9(2) . .
C19 O3 Pb1 98.3(2) . .
C19 O4 Pb1 86.8(2) . .
O3 Pb1 O2 82.59(10) . .
O3 Pb1 O1 79.58(10) . .
O2 Pb1 O1 52.01(9) . .
O3 Pb1 O4 52.20(8) . .
O2 Pb1 O4 121.64(9) . .
O1 Pb1 O4 81.88(9) . .
O3 Pb1 N2 77.54(9) . .
O2 Pb1 N2 74.86(8) . .
O1 Pb1 N2 124.13(9) . .
O4 Pb1 N2 119.25(9) . .
O3 Pb1 C19 26.28(9) . .
O2 Pb1 C19 101.98(10) . .
O1 Pb1 C19 78.37(10) . .
O4 Pb1 C19 25.99(9) . .
N2 Pb1 C19 99.62(10) . .
O3 Pb1 C21 81.61(10) . .
O2 Pb1 C21 26.19(9) . .
O1 Pb1 C21 25.91(9) . .
O4 Pb1 C21 103.17(10) . .
N2 Pb1 C21 100.22(10) . .
C19 Pb1 C21 91.49(11) . .

loop_
_geom_bond_atom_site_label_1
_geom_bond_atom_site_label_2
_geom_bond_distance
_geom_bond_site_symmetry_2
C1 N1 1.327(5) .
C1 C2 1.395(6) .
C1 H1 0.9300 .
C2 C3 1.374(5) .
C2 H2 0.9300 .
C3 C4 1.390(5) .
C3 H3 0.9300 .
C4 C5 1.407(5) .
C4 C11 1.469(5) .
C5 N1 1.353(4) .
C5 C6 1.458(5) .
C6 N2 1.357(4) .
C6 C7 1.397(5) .
C7 C8 1.394(5) .
C7 C12 1.463(5) .
C8 C9 1.365(5) .
C8 H8 0.9300 .
C9 C10 1.393(5) .
C9 H9 0.9300 .
C10 N2 1.330(5) .
C10 H10 0.9300 .
C11 N4 1.325(4) .
C11 C12 1.417(5) .
C12 N3 1.327(4) .
C13 N3 1.352(4) .
C13 C18 1.413(5) .
C13 C14 1.416(5) .
C14 N4 1.357(5) .
C14 C15 1.424(5) .
C15 C16 1.356(5) .
C15 H15 0.9300 .
C16 C17 1.390(6) .
C16 H16 0.9300 .
C17 C18 1.365(5) .
C17 H17 0.9300 .
C18 H18 0.9300 .
C19 O4 1.240(4) .
C19 O3 1.264(4) .
C19 C20 1.507(5) .
C19 Pb1 2.825(4) .
C20 C24 1.533(5) 2_767
C20 H20A 0.9700 .
C20 H20B 0.9700 .
C21 O1 1.249(4) .
C21 O2 1.266(4) .
C21 C22 1.507(5) .
C21 Pb1 2.858(4) .
C22 C23 1.514(5) .
C22 H22A 0.9700 .
C22 H22B 0.9700 .
C23 C24 1.524(5) .
C23 H23A 0.9700 .
C23 H23B 0.9700 .
C24 C20 1.533(5) 2_767
C24 H24A 0.9700 .
C24 H24B 0.9700 .
N2 Pb1 2.730(3) .
O1 Pb1 2.556(3) .
O2 Pb1 2.455(3) .
O3 Pb1 2.350(3) .
O4 Pb1 2.607(3) .
